data_4342690
loop_
_publ_author_name
'Gupta, Arvind K.'
'Yadav, Ashok'
'Srivastava, Anant Kumar'
'Ramya, Kormathmadam Raghupathy'
'Paithankar, Harshad'
'Nandi, Shyamapada'
'Chugh, Jeetender'
'Boomishankar, Ramamoorthy'

_publ_section_title
;
 A Neutral Cluster Cage with a Tetrahedral [Pd12IIL6] Framework: Crystal
 Structures and Host--Guest Studies
;
_journal_name_full 'Inorganic chemistry'
_journal_page_first 150317143949001
_journal_paper_doi 10.1021/ic502798r
_journal_year 2015
_chemical_formula_moiety 'C48 H84 N12 O28 P4 Pd12, (C6H6)'
_chemical_formula_sum 'C54 H90 N12 O28 P4 Pd12'
_chemical_formula_weight 2756.05
_space_group_crystal_system monoclinic
_space_group_IT_number 14
_space_group_name_Hall '-P 2ybc'
_space_group_name_H-M_alt 'P 1 21/c 1'
_atom_sites_solution_hydrogens geom
_audit_creation_method SHELXL-2013
_cell_angle_alpha 90
_cell_angle_beta 106.7800(10)
_cell_angle_gamma 90
_cell_formula_units_Z 4
_cell_length_a 17.7542(9)
_cell_length_b 24.0056(11)
_cell_length_c 29.9943(16)
_cell_measurement_reflns_used 9904
_cell_measurement_temperature 100(2)
_cell_measurement_theta_max 26.92
_cell_measurement_theta_min 2.27
_cell_volume 12239.3(11)
_computing_cell_refinement 'Bruker SAINT'
_computing_data_collection 'Bruker APEX2'
_computing_data_reduction 'Bruker SAINT'
_computing_molecular_graphics 'Bruker SHELXTL'
_computing_publication_material 'Bruker SHELXTL'
_computing_structure_refinement 'SHELXL-2013 (Sheldrick, 2013)'
_computing_structure_solution 'SHELXS-97 (Sheldrick, 2008)'
_diffrn_ambient_temperature 100(2)
_diffrn_measured_fraction_theta_full 0.995
_diffrn_measured_fraction_theta_max 0.990
_diffrn_measurement_device_type 'Bruker APEX-II CCD'
_diffrn_measurement_method '\f and \w scans'
_diffrn_radiation_type MoK\a
_diffrn_radiation_wavelength 0.71073
_diffrn_reflns_av_R_equivalents 0.0534
_diffrn_reflns_av_unetI/netI 0.0603
_diffrn_reflns_Laue_measured_fraction_full 0.995
_diffrn_reflns_Laue_measured_fraction_max 0.990
_diffrn_reflns_limit_h_max 22
_diffrn_reflns_limit_h_min -22
_diffrn_reflns_limit_k_max 30
_diffrn_reflns_limit_k_min -30
_diffrn_reflns_limit_l_max 38
_diffrn_reflns_limit_l_min -38
_diffrn_reflns_number 93798
_diffrn_reflns_point_group_measured_fraction_full 0.995
_diffrn_reflns_point_group_measured_fraction_max 0.990
_diffrn_reflns_theta_full 25.242
_diffrn_reflns_theta_max 27.040
_diffrn_reflns_theta_min 4.077
_exptl_absorpt_coefficient_mu 1.823
_exptl_absorpt_correction_T_max 0.7455
_exptl_absorpt_correction_T_min 0.6775
_exptl_absorpt_correction_type multi-scan
_exptl_absorpt_process_details SADABS
_exptl_crystal_colour orange
_exptl_crystal_density_diffrn 1.496
_exptl_crystal_description prism
_exptl_crystal_F_000 5336
_exptl_crystal_size_max 0.20
_exptl_crystal_size_mid 0.17
_exptl_crystal_size_min 0.15
_platon_squeeze_details
;
;
_refine_diff_density_max 1.444
_refine_diff_density_min -1.194
_refine_diff_density_rms 0.115
_refine_ls_extinction_method none
_refine_ls_goodness_of_fit_ref 0.949
_refine_ls_hydrogen_treatment constr
_refine_ls_matrix_type full
_refine_ls_number_parameters 986
_refine_ls_number_reflns 26582
_refine_ls_number_restraints 60
_refine_ls_restrained_S_all 0.948
_refine_ls_R_factor_all 0.0602
_refine_ls_R_factor_gt 0.0377
_refine_ls_shift/su_max 0.002
_refine_ls_shift/su_mean 0.000
_refine_ls_structure_factor_coef Fsqd
_refine_ls_weighting_details 'w=1/[\s^2^(Fo^2^)+(0.0416P)^2^] where P=(Fo^2^+2Fc^2^)/3'
_refine_ls_weighting_scheme calc
_refine_ls_wR_factor_gt 0.0892
_refine_ls_wR_factor_ref 0.0956
_reflns_Friedel_coverage 0.000
_reflns_number_gt 17777
_reflns_number_total 26582
_reflns_threshold_expression 'I > 2\s(I)'
_cod_data_source_file 2_Benzene.cif
_cod_data_source_block benzene_encapsulated_cage
_cod_database_code 4342690
_shelx_space_group_comment
;
The symmetry employed for this shelxl refinement is uniquely defined
by the following loop, which should always be used as a source of
symmetry information in preference to the above space-group names.
They are only intended as comments.
;
_shelx_f_calc_maximum 1334.78
_shelx_f_squared_multiplier 1.000

loop_
_space_group_symop_id
_space_group_symop_operation_xyz
1 x,y,z
2 -x,1/2+y,1/2-z
3 -x,-y,-z
4 x,1/2-y,1/2+z

loop_
_atom_site_label
_atom_site_type_symbol
_atom_site_fract_x
_atom_site_fract_y
_atom_site_fract_z
_atom_site_U_iso_or_equiv
_atom_site_adp_type
_atom_site_occupancy
_atom_site_site_symmetry_order
_atom_site_calc_flag
_atom_site_refinement_flags_posn
_atom_site_refinement_flags_adp
_atom_site_refinement_flags_occupancy
_atom_site_disorder_assembly
_atom_site_disorder_group
C1 C 0.1248(2) 0.32926(17) 0.73158(18) 0.0302(11) Uani 1 1 d . . . . .
C2 C 0.1150(3) 0.36390(18) 0.7732(2) 0.0355(12) Uani 1 1 d . . . . .
C3 C 0.1542(3) 0.43607(17) 0.58045(16) 0.0264(10) Uani 1 1 d . . . . .
C4 C 0.1552(2) 0.50124(17) 0.57879(16) 0.0264(10) Uani 1 1 d . . . . .
C5 C 0.4669(3) 0.57980(17) 0.72724(18) 0.0284(11) Uani 1 1 d . . . . .
C6 C 0.3977(3) 0.61266(17) 0.69380(17) 0.0270(10) Uani 1 1 d . . . . .
C7 C 0.4318(3) 0.47417(18) 0.87111(17) 0.0343(12) Uani 1 1 d . . . . .
C8 C 0.3528(3) 0.47463(19) 0.88189(18) 0.0375(12) Uani 1 1 d . . . . .
C9 C 0.4646(3) 0.36070(18) 0.73133(17) 0.0289(11) Uani 1 1 d . . . . .
C10 C 0.3964(2) 0.32666(16) 0.69902(17) 0.0254(10) Uani 1 1 d . . . . .
C11 C 0.1171(3) 0.58287(19) 0.7717(2) 0.0345(12) Uani 1 1 d . . . . .
C12 C 0.1253(3) 0.61560(18) 0.72917(18) 0.0323(12) Uani 1 1 d . . . . .
C21 C 0.5330(3) 0.2931(2) 0.88322(19) 0.0431(14) Uani 1 1 d . . . . .
H21 H 0.5576 0.3267 0.8735 0.052 Uiso 1 1 calc R U . . .
C22 C 0.5679(3) 0.2408(2) 0.8661(2) 0.0506(15) Uani 1 1 d . . . . .
H22A H 0.6252 0.2407 0.8795 0.076 Uiso 1 1 calc R U . . .
H22B H 0.5549 0.2416 0.8320 0.076 Uiso 1 1 calc R U . . .
H22C H 0.5457 0.2072 0.8759 0.076 Uiso 1 1 calc R U . . .
C23 C 0.5515(3) 0.2944(3) 0.93497(19) 0.0598(17) Uani 1 1 d . . . . .
H23A H 0.5268 0.3271 0.9444 0.090 Uiso 1 1 calc R U . . .
H23B H 0.6086 0.2963 0.9489 0.090 Uiso 1 1 calc R U . . .
H23C H 0.5312 0.2605 0.9457 0.090 Uiso 1 1 calc R U . . .
C31 C 0.2758(3) 0.2998(2) 0.91325(18) 0.0400(13) Uani 1 1 d . . . . .
H31 H 0.2424 0.3340 0.9092 0.048 Uiso 1 1 calc R U . . .
C32 C 0.3355(4) 0.3035(2) 0.96051(19) 0.0584(17) Uani 1 1 d . . . . .
H32A H 0.3666 0.2692 0.9667 0.088 Uiso 1 1 calc R U . . .
H32B H 0.3082 0.3085 0.9844 0.088 Uiso 1 1 calc R U . . .
H32C H 0.3703 0.3353 0.9612 0.088 Uiso 1 1 calc R U . . .
C33 C 0.2212(3) 0.2497(2) 0.9090(2) 0.0507(15) Uani 1 1 d . . . . .
H33A H 0.1836 0.2491 0.8778 0.076 Uiso 1 1 calc R U . . .
H33B H 0.1926 0.2525 0.9324 0.076 Uiso 1 1 calc R U . . .
H33C H 0.2523 0.2153 0.9140 0.076 Uiso 1 1 calc R U . . .
C41 C -0.1023(3) 0.47285(18) 0.7329(2) 0.0385(13) Uani 1 1 d . . . . .
H41 H -0.0607 0.4733 0.7635 0.046 Uiso 1 1 calc R U . . .
C42 C -0.1523(3) 0.4200(2) 0.7312(2) 0.0471(15) Uani 1 1 d . . . . .
H42A H -0.1957 0.4197 0.7022 0.071 Uiso 1 1 calc R U . . .
H42B H -0.1737 0.4197 0.7579 0.071 Uiso 1 1 calc R U . . .
H42C H -0.1194 0.3870 0.7323 0.071 Uiso 1 1 calc R U . . .
C43 C -0.1516(3) 0.52554(18) 0.7298(2) 0.0424(14) Uani 1 1 d . . . . .
H43A H -0.1185 0.5583 0.7300 0.064 Uiso 1 1 calc R U . . .
H43B H -0.1729 0.5272 0.7565 0.064 Uiso 1 1 calc R U . . .
H43C H -0.1950 0.5250 0.7009 0.064 Uiso 1 1 calc R U . . .
C51 C -0.0757(3) 0.57357(18) 0.59569(19) 0.0356(12) Uani 1 1 d . . . . .
H51 H -0.0283 0.5970 0.5974 0.043 Uiso 1 1 calc R U . . .
C52 C -0.1123(3) 0.5576(2) 0.54476(19) 0.0421(13) Uani 1 1 d . . . . .
H52A H -0.0743 0.5360 0.5338 0.063 Uiso 1 1 calc R U . . .
H52B H -0.1266 0.5914 0.5259 0.063 Uiso 1 1 calc R U . . .
H52C H -0.1595 0.5351 0.5419 0.063 Uiso 1 1 calc R U . . .
C53 C -0.1321(3) 0.60861(19) 0.6151(2) 0.0464(15) Uani 1 1 d . . . . .
H53A H -0.1805 0.5875 0.6122 0.070 Uiso 1 1 calc R U . . .
H53B H -0.1449 0.6434 0.5974 0.070 Uiso 1 1 calc R U . . .
H53C H -0.1068 0.6172 0.6480 0.070 Uiso 1 1 calc R U . . .
C61 C -0.0816(3) 0.3688(2) 0.5963(2) 0.0448(14) Uani 1 1 d . . . . .
H61 H -0.0360 0.3436 0.5979 0.054 Uiso 1 1 calc R U . . .
C62 C -0.1166(3) 0.3848(2) 0.5458(2) 0.0528(16) Uani 1 1 d . . . . .
H62A H -0.1323 0.3511 0.5270 0.079 Uiso 1 1 calc R U . . .
H62B H -0.0774 0.4052 0.5350 0.079 Uiso 1 1 calc R U . . .
H62C H -0.1628 0.4084 0.5428 0.079 Uiso 1 1 calc R U . . .
C63 C -0.1371(3) 0.3375(2) 0.6159(3) 0.0617(19) Uani 1 1 d . . . . .
H63A H -0.1828 0.3610 0.6148 0.093 Uiso 1 1 calc R U . . .
H63B H -0.1106 0.3272 0.6482 0.093 Uiso 1 1 calc R U . . .
H63C H -0.1546 0.3037 0.5975 0.093 Uiso 1 1 calc R U . . .
C71 C 0.3706(2) 0.56771(16) 0.54004(16) 0.0263(10) Uani 1 1 d . . . . .
H71 H 0.3302 0.5898 0.5497 0.032 Uiso 1 1 calc R U . . .
C72 C 0.4416(3) 0.60499(17) 0.54551(18) 0.0349(12) Uani 1 1 d . . . . .
H72A H 0.4647 0.6141 0.5785 0.052 Uiso 1 1 calc R U . . .
H72B H 0.4253 0.6394 0.5277 0.052 Uiso 1 1 calc R U . . .
H72C H 0.4806 0.5856 0.5338 0.052 Uiso 1 1 calc R U . . .
C73 C 0.3334(3) 0.54906(19) 0.48958(17) 0.0343(12) Uani 1 1 d . . . . .
H73A H 0.3708 0.5257 0.4795 0.051 Uiso 1 1 calc R U . . .
H73B H 0.3201 0.5819 0.4694 0.051 Uiso 1 1 calc R U . . .
H73C H 0.2855 0.5276 0.4876 0.051 Uiso 1 1 calc R U . . .
C81 C 0.3717(2) 0.36286(16) 0.54305(17) 0.0271(11) Uani 1 1 d . . . . .
H81 H 0.3339 0.3390 0.5535 0.032 Uiso 1 1 calc R U . . .
C82 C 0.4466(2) 0.32910(16) 0.54827(17) 0.0294(11) Uani 1 1 d . . . . .
H82A H 0.4848 0.3517 0.5383 0.044 Uiso 1 1 calc R U . . .
H82B H 0.4341 0.2956 0.5289 0.044 Uiso 1 1 calc R U . . .
H82C H 0.4691 0.3183 0.5809 0.044 Uiso 1 1 calc R U . . .
C83 C 0.3329(3) 0.3793(2) 0.49246(18) 0.0431(14) Uani 1 1 d . . . . .
H83A H 0.2867 0.4025 0.4906 0.065 Uiso 1 1 calc R U . . .
H83B H 0.3167 0.3457 0.4736 0.065 Uiso 1 1 calc R U . . .
H83C H 0.3705 0.4004 0.4807 0.065 Uiso 1 1 calc R U . . .
C91 C 0.5897(2) 0.46643(18) 0.64463(17) 0.0291(11) Uani 1 1 d . . . . .
H91 H 0.6039 0.4676 0.6794 0.035 Uiso 1 1 calc R U . . .
C92 C 0.6236(2) 0.51856(17) 0.6283(2) 0.0362(13) Uani 1 1 d . . . . .
H92A H 0.6072 0.5198 0.5942 0.054 Uiso 1 1 calc R U . . .
H92B H 0.6811 0.5176 0.6398 0.054 Uiso 1 1 calc R U . . .
H92C H 0.6040 0.5518 0.6404 0.054 Uiso 1 1 calc R U . . .
C93 C 0.6241(2) 0.41261(17) 0.63069(18) 0.0325(12) Uani 1 1 d . . . . .
H93A H 0.6038 0.3804 0.6437 0.049 Uiso 1 1 calc R U . . .
H93B H 0.6816 0.4135 0.6428 0.049 Uiso 1 1 calc R U . . .
H93C H 0.6089 0.4096 0.5967 0.049 Uiso 1 1 calc R U . . .
C101 C 0.3111(3) 0.75472(17) 0.7728(2) 0.0414(14) Uani 1 1 d . . . . .
H101 H 0.2825 0.7439 0.7401 0.050 Uiso 1 1 calc R U . . .
C102 C 0.2535(3) 0.78906(19) 0.7926(2) 0.0543(17) Uani 1 1 d . . . . .
H10A H 0.2082 0.7659 0.7928 0.081 Uiso 1 1 calc R U . . .
H10B H 0.2355 0.8219 0.7730 0.081 Uiso 1 1 calc R U . . .
H10C H 0.2807 0.8010 0.8244 0.081 Uiso 1 1 calc R U . . .
C103 C 0.3840(3) 0.78618(19) 0.7720(2) 0.0486(15) Uani 1 1 d . . . . .
H10D H 0.4141 0.7959 0.8039 0.073 Uiso 1 1 calc R U . . .
H10E H 0.3689 0.8203 0.7536 0.073 Uiso 1 1 calc R U . . .
H10F H 0.4163 0.7628 0.7579 0.073 Uiso 1 1 calc R U . . .
C111 C 0.5355(3) 0.65236(19) 0.87553(18) 0.0380(13) Uani 1 1 d . . . . .
H111 H 0.5584 0.6172 0.8670 0.046 Uiso 1 1 calc R U . . .
C112 C 0.5541(3) 0.6536(2) 0.9285(2) 0.0569(17) Uani 1 1 d . . . . .
H11A H 0.5359 0.6890 0.9381 0.085 Uiso 1 1 calc R U . . .
H11B H 0.6110 0.6501 0.9426 0.085 Uiso 1 1 calc R U . . .
H11C H 0.5272 0.6227 0.9388 0.085 Uiso 1 1 calc R U . . .
C113 C 0.5714(3) 0.7009(2) 0.8560(2) 0.0502(15) Uani 1 1 d . . . . .
H11D H 0.5596 0.6968 0.8222 0.075 Uiso 1 1 calc R U . . .
H11E H 0.6286 0.7011 0.8702 0.075 Uiso 1 1 calc R U . . .
H11F H 0.5492 0.7360 0.8632 0.075 Uiso 1 1 calc R U . . .
C121 C 0.2839(4) 0.6549(2) 0.9110(2) 0.0575(16) Uani 1 1 d . . . . .
H121 H 0.2489 0.6218 0.9092 0.069 Uiso 1 1 calc R U . . .
C122 C 0.2338(4) 0.7062(3) 0.9072(3) 0.084(2) Uani 1 1 d . . . . .
H12A H 0.2665 0.7394 0.9087 0.126 Uiso 1 1 calc R U . . .
H12B H 0.2100 0.7068 0.9329 0.126 Uiso 1 1 calc R U . . .
H12C H 0.1922 0.7057 0.8775 0.126 Uiso 1 1 calc R U . . .
C123 C 0.3480(4) 0.6517(3) 0.9567(2) 0.083(2) Uani 1 1 d . . . . .
H12D H 0.3821 0.6198 0.9563 0.124 Uiso 1 1 calc R U . . .
H12E H 0.3242 0.6473 0.9822 0.124 Uiso 1 1 calc R U . . .
H12F H 0.3792 0.6860 0.9614 0.124 Uiso 1 1 calc R U . . .
C11L C 0.3108(3) 0.18851(17) 0.7841(2) 0.0387(13) Uani 1 1 d . . . . .
H11L H 0.2832 0.1967 0.7507 0.046 Uiso 1 1 calc R U . . .
C12L C 0.2553(3) 0.1561(2) 0.8040(2) 0.0514(16) Uani 1 1 d . . . . .
H12G H 0.2824 0.1455 0.8362 0.077 Uiso 1 1 calc R U . . .
H12H H 0.2378 0.1225 0.7854 0.077 Uiso 1 1 calc R U . . .
H12I H 0.2096 0.1793 0.8035 0.077 Uiso 1 1 calc R U . . .
C13L C 0.3845(3) 0.15505(19) 0.7862(2) 0.0507(16) Uani 1 1 d . . . . .
H13A H 0.4180 0.1763 0.7714 0.076 Uiso 1 1 calc R U . . .
H13B H 0.3697 0.1196 0.7698 0.076 Uiso 1 1 calc R U . . .
H13C H 0.4135 0.1477 0.8188 0.076 Uiso 1 1 calc R U . . .
N1 N 0.3319(2) 0.24290(13) 0.80929(13) 0.0270(9) Uani 1 1 d . . . . .
N2 N 0.4454(2) 0.29609(14) 0.85991(14) 0.0330(10) Uani 1 1 d . . . . .
N3 N 0.3144(2) 0.29959(14) 0.87501(14) 0.0326(9) Uani 1 1 d . . . . .
N4 N -0.06236(19) 0.47243(14) 0.69545(14) 0.0287(9) Uani 1 1 d . . . . .
N5 N -0.04838(19) 0.52316(13) 0.62583(14) 0.0274(9) Uani 1 1 d . . . . .
N6 N -0.04961(18) 0.41963(14) 0.62641(14) 0.0295(9) Uani 1 1 d . . . . .
N7 N 0.39030(19) 0.51771(13) 0.57132(13) 0.0217(8) Uani 1 1 d . . . . .
N8 N 0.38904(18) 0.41303(13) 0.57364(12) 0.0208(8) Uani 1 1 d . . . . .
N9 N 0.50178(18) 0.46659(13) 0.62611(13) 0.0214(8) Uani 1 1 d . . . . .
N10 N 0.3338(2) 0.70219(13) 0.80073(14) 0.0328(10) Uani 1 1 d . . . . .
N11 N 0.4479(2) 0.65016(14) 0.85332(14) 0.0322(10) Uani 1 1 d . . . . .
N12 N 0.3186(2) 0.65118(15) 0.87080(15) 0.0357(10) Uani 1 1 d . . . . .
O1 O 0.17696(17) 0.29195(12) 0.74022(12) 0.0347(8) Uani 1 1 d . . . . .
O2 O 0.08039(17) 0.34026(12) 0.69183(12) 0.0353(8) Uani 1 1 d . . . . .
O3 O 0.16040(19) 0.35337(13) 0.81294(13) 0.0414(9) Uani 1 1 d . . . . .
O4 O 0.06322(17) 0.40094(13) 0.76442(12) 0.0372(8) Uani 1 1 d . . . . .
O5 O 0.09585(16) 0.41245(11) 0.58681(12) 0.0303(8) Uani 1 1 d . . . . .
O6 O 0.21277(15) 0.41073(11) 0.57392(11) 0.0254(7) Uani 1 1 d . . . . .
O7 O 0.09688(16) 0.52584(11) 0.58492(12) 0.0321(8) Uani 1 1 d . . . . .
O8 O 0.21320(16) 0.52409(10) 0.57115(12) 0.0269(7) Uani 1 1 d . . . . .
O9 O 0.48655(17) 0.59325(12) 0.76900(11) 0.0327(8) Uani 1 1 d . . . . .
O10 O 0.49923(16) 0.54292(11) 0.70944(11) 0.0277(7) Uani 1 1 d . . . . .
O11 O 0.36580(17) 0.65038(11) 0.71125(11) 0.0300(8) Uani 1 1 d . . . . .
O12 O 0.37853(17) 0.60048(11) 0.65109(11) 0.0283(7) Uani 1 1 d . . . . .
O13 O 0.46298(18) 0.42718(12) 0.86774(12) 0.0362(8) Uani 1 1 d . . . . .
O14 O 0.46286(18) 0.51999(12) 0.86602(13) 0.0371(8) Uani 1 1 d . . . . .
O15 O 0.32056(19) 0.42887(12) 0.88551(12) 0.0362(8) Uani 1 1 d . . . . .
O16 O 0.32254(19) 0.52175(12) 0.88526(13) 0.0366(8) Uani 1 1 d . . . . .
O17 O 0.48495(17) 0.34966(12) 0.77400(11) 0.0318(8) Uani 1 1 d . . . . .
O18 O 0.49698(16) 0.39643(11) 0.71278(11) 0.0262(7) Uani 1 1 d . . . . .
O19 O 0.36419(18) 0.28974(11) 0.71809(11) 0.0311(8) Uani 1 1 d . . . . .
O20 O 0.37665(17) 0.33676(11) 0.65662(11) 0.0271(7) Uani 1 1 d . . . . .
O21 O 0.16074(19) 0.59533(13) 0.81101(13) 0.0417(9) Uani 1 1 d . . . . .
O22 O 0.06543(17) 0.54461(13) 0.76406(12) 0.0372(8) Uani 1 1 d . . . . .
O23 O 0.17771(18) 0.65220(12) 0.73611(12) 0.0374(9) Uani 1 1 d . . . . .
O24 O 0.08207(17) 0.60296(12) 0.68911(12) 0.0342(8) Uani 1 1 d . . . . .
O31 O 0.49349(16) 0.46192(11) 0.53347(11) 0.0273(7) Uani 1 1 d . . . . .
O41 O 0.4053(2) 0.74901(12) 0.88664(13) 0.0443(9) Uani 1 1 d . . . . .
O11L O 0.39930(19) 0.20200(12) 0.89765(13) 0.0421(9) Uani 1 1 d . . . . .
O21L O -0.19049(16) 0.47316(12) 0.61777(13) 0.0363(8) Uani 1 1 d . . . . .
P1 P 0.37775(7) 0.25012(5) 0.86701(5) 0.0320(3) Uani 1 1 d . . . . .
P2 P -0.10541(6) 0.47224(5) 0.63741(5) 0.0300(3) Uani 1 1 d . . . . .
P3 P 0.45208(6) 0.46475(4) 0.56855(4) 0.0206(2) Uani 1 1 d . . . . .
P4 P 0.38111(8) 0.69879(5) 0.85881(5) 0.0342(3) Uani 1 1 d . . . . .
Pd1 Pd 0.24428(2) 0.29633(2) 0.80906(2) 0.02971(9) Uani 1 1 d . . . . .
Pd2 Pd 0.38675(2) 0.36379(2) 0.87278(2) 0.02968(9) Uani 1 1 d . . . . .
Pd3 Pd 0.40760(2) 0.29389(2) 0.78979(2) 0.02756(9) Uani 1 1 d . . . . .
Pd4 Pd 0.02400(2) 0.47035(2) 0.60567(2) 0.02712(9) Uani 1 1 d . . . . .
Pd5 Pd 0.00810(2) 0.40694(2) 0.69449(2) 0.03025(9) Uani 1 1 d . . . . .
Pd6 Pd 0.00966(2) 0.53665(2) 0.69384(2) 0.02834(9) Uani 1 1 d . . . . .
Pd7 Pd 0.44140(2) 0.40259(2) 0.64252(2) 0.02072(8) Uani 1 1 d . . . . .
Pd8 Pd 0.30051(2) 0.46651(2) 0.57208(2) 0.02145(8) Uani 1 1 d . . . . .
Pd9 Pd 0.44229(2) 0.53252(2) 0.63980(2) 0.02091(8) Uani 1 1 d . . . . .
Pd10 Pd 0.40855(2) 0.64948(2) 0.78304(2) 0.02789(9) Uani 1 1 d . . . . .
Pd11 Pd 0.38869(2) 0.58541(2) 0.86971(2) 0.03101(9) Uani 1 1 d . . . . .
Pd12 Pd 0.24586(2) 0.65077(2) 0.80484(2) 0.03211(10) Uani 1 1 d . . . . .
C1X C 0.2773(5) 0.4139(2) 0.7279(3) 0.091(8) Uiso 0.527(6) 1 d DG U P A 1
H1X H 0.2773 0.3743 0.7285 0.110 Uiso 0.527(6) 1 calc R U P A 1
C2X C 0.2155(4) 0.4424(3) 0.6973(3) 0.057(3) Uiso 0.527(6) 1 d DG U P A 1
H2X H 0.1732 0.4223 0.6770 0.069 Uiso 0.527(6) 1 calc R U P A 1
C3X C 0.2156(4) 0.5003(3) 0.6965(2) 0.048(3) Uiso 0.527(6) 1 d DG U P A 1
H3X H 0.1733 0.5197 0.6756 0.058 Uiso 0.527(6) 1 calc R U P A 1
C4X C 0.2774(4) 0.5297(2) 0.7262(3) 0.048(5) Uiso 0.527(6) 1 d DG U P A 1
H4X H 0.2774 0.5692 0.7256 0.058 Uiso 0.527(6) 1 calc R U P A 1
C5X C 0.3392(4) 0.5011(3) 0.7567(2) 0.049(3) Uiso 0.527(6) 1 d DG U P A 1
H5X H 0.3815 0.5212 0.7770 0.059 Uiso 0.527(6) 1 calc R U P A 1
C6X C 0.3392(4) 0.4433(3) 0.7576(3) 0.055(3) Uiso 0.527(6) 1 d DG U P A 1
H6X H 0.3814 0.4238 0.7785 0.066 Uiso 0.527(6) 1 calc R U P A 1
C1Y C 0.2703(4) 0.41424(18) 0.7282(2) 0.018(3) Uiso 0.473(6) 1 d DG U P A 2
H1Y H 0.2713 0.3747 0.7286 0.022 Uiso 0.473(6) 1 calc R U P A 2
C2Y C 0.2764(4) 0.4430(2) 0.68922(19) 0.046(3) Uiso 0.473(6) 1 d DG U P A 2
H2Y H 0.2817 0.4231 0.6629 0.055 Uiso 0.473(6) 1 calc R U P A 2
C3Y C 0.2750(4) 0.5009(2) 0.6887(2) 0.038(3) Uiso 0.473(6) 1 d DG U P A 2
H3Y H 0.2792 0.5205 0.6620 0.046 Uiso 0.473(6) 1 calc R U P A 2
C4Y C 0.2673(5) 0.53003(18) 0.7272(2) 0.038(5) Uiso 0.473(6) 1 d DG U P A 2
H4Y H 0.2663 0.5696 0.7268 0.045 Uiso 0.473(6) 1 calc R U P A 2
C5Y C 0.2612(4) 0.5013(2) 0.7662(2) 0.041(3) Uiso 0.473(6) 1 d DG U P A 2
H5Y H 0.2559 0.5212 0.7925 0.049 Uiso 0.473(6) 1 calc R U P A 2
C6Y C 0.2626(4) 0.4434(2) 0.76674(19) 0.037(3) Uiso 0.473(6) 1 d DG U P A 2
H6Y H 0.2584 0.4237 0.7934 0.045 Uiso 0.473(6) 1 calc R U P A 2

loop_
_atom_site_aniso_label
_atom_site_aniso_U_11
_atom_site_aniso_U_22
_atom_site_aniso_U_33
_atom_site_aniso_U_23
_atom_site_aniso_U_13
_atom_site_aniso_U_12
C1 0.021(2) 0.022(2) 0.044(3) 0.002(2) 0.004(2) -0.0009(18)
C2 0.026(3) 0.027(2) 0.050(4) 0.007(2) 0.006(2) 0.000(2)
C3 0.027(2) 0.022(2) 0.028(3) -0.0012(19) 0.005(2) 0.0020(18)
C4 0.022(2) 0.022(2) 0.032(3) 0.006(2) 0.003(2) 0.0040(18)
C5 0.028(2) 0.019(2) 0.036(3) -0.005(2) 0.006(2) -0.0037(18)
C6 0.030(2) 0.021(2) 0.031(3) -0.002(2) 0.011(2) -0.0069(18)
C7 0.040(3) 0.029(2) 0.030(3) 0.001(2) 0.003(2) -0.005(2)
C8 0.040(3) 0.032(3) 0.034(3) -0.001(2) 0.001(2) -0.002(2)
C9 0.030(2) 0.027(2) 0.027(3) 0.002(2) 0.004(2) 0.0086(19)
C10 0.023(2) 0.016(2) 0.038(3) 0.002(2) 0.009(2) 0.0076(17)
C11 0.019(2) 0.034(3) 0.051(4) -0.001(2) 0.010(2) 0.001(2)
C12 0.027(2) 0.027(2) 0.041(3) -0.006(2) 0.006(2) 0.009(2)
C21 0.033(3) 0.042(3) 0.046(3) 0.008(3) -0.002(3) 0.003(2)
C22 0.037(3) 0.056(3) 0.053(4) 0.010(3) 0.003(3) 0.012(3)
C23 0.059(4) 0.071(4) 0.035(3) 0.005(3) -0.010(3) 0.009(3)
C31 0.041(3) 0.038(3) 0.037(3) 0.010(2) 0.006(3) -0.002(2)
C32 0.078(4) 0.061(4) 0.030(3) 0.011(3) 0.007(3) -0.009(3)
C33 0.050(3) 0.048(3) 0.056(4) 0.012(3) 0.016(3) -0.015(3)
C41 0.022(2) 0.039(3) 0.055(4) 0.001(3) 0.012(2) -0.004(2)
C42 0.030(3) 0.050(3) 0.066(4) -0.006(3) 0.022(3) -0.009(2)
C43 0.026(2) 0.042(3) 0.063(4) -0.004(3) 0.018(3) 0.005(2)
C51 0.021(2) 0.031(2) 0.049(3) 0.003(2) 0.001(2) 0.0077(19)
C52 0.032(3) 0.043(3) 0.047(4) 0.006(3) 0.004(3) 0.014(2)
C53 0.032(3) 0.036(3) 0.071(4) -0.001(3) 0.013(3) 0.013(2)
C61 0.031(3) 0.039(3) 0.062(4) -0.014(3) 0.008(3) 0.003(2)
C62 0.035(3) 0.055(3) 0.060(4) -0.020(3) 0.001(3) -0.002(3)
C63 0.034(3) 0.041(3) 0.107(6) -0.013(3) 0.015(4) -0.019(2)
C71 0.028(2) 0.021(2) 0.030(3) 0.0076(19) 0.007(2) 0.0087(18)
C72 0.045(3) 0.026(2) 0.037(3) 0.000(2) 0.017(3) 0.000(2)
C73 0.027(2) 0.040(3) 0.036(3) 0.017(2) 0.008(2) 0.013(2)
C81 0.023(2) 0.0157(19) 0.041(3) -0.011(2) 0.007(2) -0.0006(17)
C82 0.028(2) 0.021(2) 0.038(3) -0.004(2) 0.007(2) 0.0063(18)
C83 0.043(3) 0.037(3) 0.038(3) -0.015(2) -0.006(3) 0.010(2)
C91 0.0110(19) 0.044(3) 0.029(3) 0.001(2) 0.0005(19) 0.0003(19)
C92 0.016(2) 0.031(2) 0.062(4) -0.012(2) 0.012(2) -0.0019(18)
C93 0.019(2) 0.032(2) 0.044(3) 0.010(2) 0.005(2) 0.0108(19)
C101 0.046(3) 0.013(2) 0.057(4) -0.007(2) 0.002(3) -0.001(2)
C102 0.045(3) 0.022(2) 0.095(5) -0.013(3) 0.018(3) 0.006(2)
C103 0.052(3) 0.021(2) 0.078(5) 0.002(3) 0.027(3) -0.005(2)
C111 0.033(3) 0.036(3) 0.040(3) -0.008(2) 0.003(2) -0.009(2)
C112 0.054(4) 0.062(4) 0.042(4) -0.005(3) -0.005(3) -0.013(3)
C113 0.041(3) 0.046(3) 0.060(4) -0.004(3) 0.009(3) -0.016(2)
C121 0.071(4) 0.057(4) 0.051(4) -0.017(3) 0.026(4) -0.008(3)
C122 0.087(5) 0.068(4) 0.106(7) -0.025(4) 0.044(5) 0.008(4)
C123 0.102(6) 0.109(6) 0.049(4) -0.038(4) 0.040(4) -0.024(5)
C11L 0.043(3) 0.022(2) 0.046(3) 0.004(2) 0.006(3) -0.001(2)
C12L 0.046(3) 0.038(3) 0.066(4) 0.007(3) 0.011(3) -0.012(2)
C13L 0.054(3) 0.020(2) 0.080(5) 0.002(3) 0.022(3) 0.007(2)
N1 0.031(2) 0.0147(16) 0.033(2) 0.0062(16) 0.0062(18) 0.0039(14)
N2 0.033(2) 0.0223(18) 0.039(3) 0.0100(18) 0.002(2) 0.0009(16)
N3 0.040(2) 0.0257(19) 0.032(2) 0.0107(18) 0.010(2) 0.0001(17)
N4 0.0177(18) 0.0285(19) 0.039(2) -0.0030(18) 0.0058(17) -0.0060(15)
N5 0.0131(17) 0.0249(18) 0.040(2) 0.0039(17) 0.0014(17) 0.0068(14)
N6 0.0101(16) 0.0295(19) 0.044(3) 0.0008(18) 0.0006(17) 0.0034(14)
N7 0.0200(17) 0.0201(17) 0.026(2) 0.0018(15) 0.0080(16) 0.0035(14)
N8 0.0144(16) 0.0204(17) 0.025(2) -0.0004(15) 0.0019(15) 0.0075(13)
N9 0.0175(17) 0.0232(17) 0.026(2) -0.0013(16) 0.0094(16) 0.0035(14)
N10 0.038(2) 0.0149(17) 0.043(3) -0.0090(17) 0.007(2) -0.0051(15)
N11 0.030(2) 0.0267(19) 0.033(2) -0.0132(18) -0.0009(19) -0.0096(16)
N12 0.038(2) 0.031(2) 0.040(3) -0.0095(19) 0.014(2) -0.0093(17)
O1 0.0273(17) 0.0268(16) 0.043(2) 0.0039(15) -0.0005(16) 0.0065(13)
O2 0.0261(17) 0.0251(16) 0.046(2) -0.0022(15) -0.0028(16) 0.0075(13)
O3 0.042(2) 0.0369(18) 0.041(2) 0.0038(17) 0.0047(18) 0.0124(15)
O4 0.0248(16) 0.0389(18) 0.046(2) 0.0059(16) 0.0080(16) 0.0139(14)
O5 0.0188(15) 0.0202(14) 0.052(2) 0.0037(15) 0.0101(15) 0.0020(12)
O6 0.0173(14) 0.0219(14) 0.0364(19) -0.0048(14) 0.0069(14) 0.0018(12)
O7 0.0174(15) 0.0269(16) 0.051(2) 0.0068(15) 0.0084(15) 0.0085(13)
O8 0.0196(15) 0.0201(14) 0.043(2) 0.0016(14) 0.0127(15) 0.0036(12)
O9 0.0339(18) 0.0291(16) 0.032(2) -0.0084(15) 0.0055(16) 0.0051(14)
O10 0.0247(16) 0.0238(15) 0.0328(19) -0.0031(14) 0.0052(15) 0.0034(12)
O11 0.0414(19) 0.0174(14) 0.0316(19) -0.0031(13) 0.0109(16) 0.0039(13)
O12 0.0300(17) 0.0223(15) 0.0318(19) 0.0017(14) 0.0077(15) 0.0045(12)
O13 0.0358(18) 0.0245(16) 0.047(2) 0.0028(15) 0.0094(17) -0.0011(14)
O14 0.0351(18) 0.0269(17) 0.047(2) 0.0018(15) 0.0088(17) -0.0028(14)
O15 0.045(2) 0.0277(16) 0.040(2) 0.0063(15) 0.0193(18) -0.0059(14)
O16 0.046(2) 0.0230(16) 0.046(2) -0.0039(15) 0.0215(18) -0.0044(14)
O17 0.0310(17) 0.0312(16) 0.029(2) 0.0029(15) 0.0023(15) -0.0045(13)
O18 0.0241(15) 0.0250(15) 0.0264(18) 0.0064(14) 0.0025(14) -0.0015(12)
O19 0.0407(19) 0.0205(15) 0.0310(19) 0.0010(14) 0.0083(16) -0.0061(13)
O20 0.0287(16) 0.0193(14) 0.0307(19) 0.0016(14) 0.0042(15) 0.0000(12)
O21 0.040(2) 0.0390(19) 0.042(2) -0.0059(17) 0.0051(18) -0.0120(16)
O22 0.0242(16) 0.0436(19) 0.042(2) 0.0003(16) 0.0069(16) -0.0124(14)
O23 0.0390(19) 0.0218(15) 0.043(2) 0.0005(15) -0.0021(17) -0.0109(14)
O24 0.0225(16) 0.0282(16) 0.048(2) -0.0042(15) 0.0029(16) -0.0065(13)
O31 0.0245(16) 0.0246(15) 0.0326(19) 0.0012(14) 0.0077(15) 0.0070(12)
O41 0.052(2) 0.0276(17) 0.052(2) -0.0243(17) 0.0123(19) -0.0164(15)
O11L 0.046(2) 0.0264(16) 0.049(2) 0.0219(16) 0.0051(18) 0.0068(14)
O21L 0.0125(14) 0.0401(18) 0.053(2) -0.0015(17) 0.0036(15) 0.0018(13)
P1 0.0356(7) 0.0213(6) 0.0357(8) 0.0109(5) 0.0051(6) 0.0020(5)
P2 0.0146(5) 0.0261(6) 0.0464(8) 0.0001(6) 0.0042(5) 0.0018(5)
P3 0.0150(5) 0.0179(5) 0.0268(6) 0.0022(5) 0.0025(5) 0.0034(4)
P4 0.0388(7) 0.0253(6) 0.0371(8) -0.0130(6) 0.0084(6) -0.0085(5)
Pd1 0.0327(2) 0.01984(16) 0.0332(2) 0.00804(15) 0.00402(17) 0.00400(14)
Pd2 0.0345(2) 0.02151(17) 0.0313(2) 0.00698(15) 0.00666(17) -0.00062(14)
Pd3 0.03029(19) 0.01889(16) 0.0313(2) 0.00657(15) 0.00537(17) 0.00138(13)
Pd4 0.01280(15) 0.02381(16) 0.0424(2) 0.00165(16) 0.00417(15) 0.00479(13)
Pd5 0.01496(16) 0.02827(18) 0.0445(2) 0.00335(17) 0.00377(16) 0.00287(14)
Pd6 0.01420(16) 0.02770(18) 0.0403(2) 0.00008(16) 0.00338(16) -0.00056(13)
Pd7 0.01750(16) 0.01748(15) 0.02562(19) 0.00114(14) 0.00377(14) 0.00208(12)
Pd8 0.01545(15) 0.01851(15) 0.02920(19) 0.00019(14) 0.00453(14) 0.00381(12)
Pd9 0.01905(15) 0.01783(15) 0.02578(18) -0.00119(14) 0.00639(14) -0.00007(12)
Pd10 0.0340(2) 0.01568(15) 0.0316(2) -0.00738(15) 0.00563(17) -0.00339(14)
Pd11 0.0361(2) 0.02261(17) 0.0314(2) -0.00636(16) 0.00516(17) -0.00695(15)
Pd12 0.0340(2) 0.01963(16) 0.0392(2) -0.00845(16) 0.00515(18) -0.00645(14)

loop_
_atom_type_symbol
_atom_type_description
_atom_type_scat_dispersion_real
_atom_type_scat_dispersion_imag
_atom_type_scat_source
C C 0.0033 0.0016 'International Tables Vol C Tables 4.2.6.8 and 6.1.1.4'
H H 0.0000 0.0000 'International Tables Vol C Tables 4.2.6.8 and 6.1.1.4'
N N 0.0061 0.0033 'International Tables Vol C Tables 4.2.6.8 and 6.1.1.4'
O O 0.0106 0.0060 'International Tables Vol C Tables 4.2.6.8 and 6.1.1.4'
P P 0.1023 0.0942 'International Tables Vol C Tables 4.2.6.8 and 6.1.1.4'
Pd Pd -0.9988 1.0072 'International Tables Vol C Tables 4.2.6.8 and 6.1.1.4'

loop_
_geom_angle_atom_site_label_1
_geom_angle_atom_site_label_2
_geom_angle_atom_site_label_3
_geom_angle
O2 C1 O1 124.7(5)
O2 C1 C2 117.8(4)
O1 C1 C2 117.5(4)
O4 C2 O3 125.0(5)
O4 C2 C1 117.3(5)
O3 C2 C1 117.7(4)
O5 C3 O6 124.2(4)
O5 C3 C4 118.6(4)
O6 C3 C4 117.2(4)
O8 C4 O7 125.7(4)
O8 C4 C3 117.6(4)
O7 C4 C3 116.7(4)
O9 C5 O10 125.6(4)
O9 C5 C6 117.2(4)
O10 C5 C6 117.1(4)
O11 C6 O12 124.5(4)
O11 C6 C5 117.6(4)
O12 C6 C5 117.9(4)
O14 C7 O13 123.3(5)
O14 C7 C8 118.7(4)
O13 C7 C8 118.0(4)
O15 C8 O16 123.9(5)
O15 C8 C7 118.7(4)
O16 C8 C7 117.3(4)
O18 C9 O17 124.4(4)
O18 C9 C10 117.5(4)
O17 C9 C10 118.1(4)
O20 C10 O19 124.3(4)
O20 C10 C9 118.5(4)
O19 C10 C9 117.2(4)
O21 C11 O22 124.2(5)
O21 C11 C12 118.7(4)
O22 C11 C12 117.1(5)
O23 C12 O24 123.1(5)
O23 C12 C11 117.6(4)
O24 C12 C11 119.2(4)
C23 C21 N2 111.6(5)
C23 C21 C22 111.8(4)
N2 C21 C22 109.9(4)
C23 C21 H21 107.8
N2 C21 H21 107.8
C22 C21 H21 107.8
C21 C22 H22A 109.5
C21 C22 H22B 109.5
H22A C22 H22B 109.5
C21 C22 H22C 109.5
H22A C22 H22C 109.5
H22B C22 H22C 109.5
C21 C23 H23A 109.5
C21 C23 H23B 109.5
H23A C23 H23B 109.5
C21 C23 H23C 109.5
H23A C23 H23C 109.5
H23B C23 H23C 109.5
N3 C31 C32 111.6(4)
N3 C31 C33 110.7(4)
C32 C31 C33 112.5(4)
N3 C31 H31 107.2
C32 C31 H31 107.2
C33 C31 H31 107.2
C31 C32 H32A 109.5
C31 C32 H32B 109.5
H32A C32 H32B 109.5
C31 C32 H32C 109.5
H32A C32 H32C 109.5
H32B C32 H32C 109.5
C31 C33 H33A 109.5
C31 C33 H33B 109.5
H33A C33 H33B 109.5
C31 C33 H33C 109.5
H33A C33 H33C 109.5
H33B C33 H33C 109.5
N4 C41 C43 110.4(4)
N4 C41 C42 111.3(4)
C43 C41 C42 111.5(4)
N4 C41 H41 107.8
C43 C41 H41 107.8
C42 C41 H41 107.8
C41 C42 H42A 109.5
C41 C42 H42B 109.5
H42A C42 H42B 109.5
C41 C42 H42C 109.5
H42A C42 H42C 109.5
H42B C42 H42C 109.5
C41 C43 H43A 109.5
C41 C43 H43B 109.5
H43A C43 H43B 109.5
C41 C43 H43C 109.5
H43A C43 H43C 109.5
H43B C43 H43C 109.5
N5 C51 C52 111.7(4)
N5 C51 C53 110.1(4)
C52 C51 C53 112.2(4)
N5 C51 H51 107.5
C52 C51 H51 107.5
C53 C51 H51 107.5
C51 C52 H52A 109.5
C51 C52 H52B 109.5
H52A C52 H52B 109.5
C51 C52 H52C 109.5
H52A C52 H52C 109.5
H52B C52 H52C 109.5
C51 C53 H53A 109.5
C51 C53 H53B 109.5
H53A C53 H53B 109.5
C51 C53 H53C 109.5
H53A C53 H53C 109.5
H53B C53 H53C 109.5
C63 C61 C62 113.3(5)
C63 C61 N6 110.2(5)
C62 C61 N6 111.4(4)
C63 C61 H61 107.2
C62 C61 H61 107.2
N6 C61 H61 107.2
C61 C62 H62A 109.5
C61 C62 H62B 109.5
H62A C62 H62B 109.5
C61 C62 H62C 109.5
H62A C62 H62C 109.5
H62B C62 H62C 109.5
C61 C63 H63A 109.5
C61 C63 H63B 109.5
H63A C63 H63B 109.5
C61 C63 H63C 109.5
H63A C63 H63C 109.5
H63B C63 H63C 109.5
N7 C71 C72 111.6(3)
N7 C71 C73 109.9(3)
C72 C71 C73 112.8(4)
N7 C71 H71 107.4
C72 C71 H71 107.4
C73 C71 H71 107.4
C71 C72 H72A 109.5
C71 C72 H72B 109.5
H72A C72 H72B 109.5
C71 C72 H72C 109.5
H72A C72 H72C 109.5
H72B C72 H72C 109.5
C71 C73 H73A 109.5
C71 C73 H73B 109.5
H73A C73 H73B 109.5
C71 C73 H73C 109.5
H73A C73 H73C 109.5
H73B C73 H73C 109.5
N8 C81 C82 110.3(3)
N8 C81 C83 110.8(3)
C82 C81 C83 111.7(4)
N8 C81 H81 107.9
C82 C81 H81 107.9
C83 C81 H81 107.9
C81 C82 H82A 109.5
C81 C82 H82B 109.5
H82A C82 H82B 109.5
C81 C82 H82C 109.5
H82A C82 H82C 109.5
H82B C82 H82C 109.5
C81 C83 H83A 109.5
C81 C83 H83B 109.5
H83A C83 H83B 109.5
C81 C83 H83C 109.5
H83A C83 H83C 109.5
H83B C83 H83C 109.5
N9 C91 C92 110.0(3)
N9 C91 C93 110.8(3)
C92 C91 C93 112.2(4)
N9 C91 H91 107.9
C92 C91 H91 107.9
C93 C91 H91 107.9
C91 C92 H92A 109.5
C91 C92 H92B 109.5
H92A C92 H92B 109.5
C91 C92 H92C 109.5
H92A C92 H92C 109.5
H92B C92 H92C 109.5
C91 C93 H93A 109.5
C91 C93 H93B 109.5
H93A C93 H93B 109.5
C91 C93 H93C 109.5
H93A C93 H93C 109.5
H93B C93 H93C 109.5
N10 C101 C103 109.7(4)
N10 C101 C102 109.4(5)
C103 C101 C102 113.8(4)
N10 C101 H101 107.9
C103 C101 H101 107.9
C102 C101 H101 107.9
C101 C102 H10A 109.5
C101 C102 H10B 109.5
H10A C102 H10B 109.5
C101 C102 H10C 109.5
H10A C102 H10C 109.5
H10B C102 H10C 109.5
C101 C103 H10D 109.5
C101 C103 H10E 109.5
H10D C103 H10E 109.5
C101 C103 H10F 109.5
H10D C103 H10F 109.5
H10E C103 H10F 109.5
N11 C111 C113 110.5(4)
N11 C111 C112 110.2(5)
C113 C111 C112 113.3(4)
N11 C111 H111 107.5
C113 C111 H111 107.5
C112 C111 H111 107.5
C111 C112 H11A 109.5
C111 C112 H11B 109.5
H11A C112 H11B 109.5
C111 C112 H11C 109.5
H11A C112 H11C 109.5
H11B C112 H11C 109.5
C111 C113 H11D 109.5
C111 C113 H11E 109.5
H11D C113 H11E 109.5
C111 C113 H11F 109.5
H11D C113 H11F 109.5
H11E C113 H11F 109.5
C122 C121 N12 111.0(5)
C122 C121 C123 112.5(6)
N12 C121 C123 110.5(5)
C122 C121 H121 107.5
N12 C121 H121 107.5
C123 C121 H121 107.5
C121 C122 H12A 109.5
C121 C122 H12B 109.5
H12A C122 H12B 109.5
C121 C122 H12C 109.5
H12A C122 H12C 109.5
H12B C122 H12C 109.5
C121 C123 H12D 109.5
C121 C123 H12E 109.5
H12D C123 H12E 109.5
C121 C123 H12F 109.5
H12D C123 H12F 109.5
H12E C123 H12F 109.5
N1 C11L C12L 110.2(4)
N1 C11L C13L 110.6(4)
C12L C11L C13L 111.4(4)
N1 C11L H11L 108.2
C12L C11L H11L 108.2
C13L C11L H11L 108.2
C11L C12L H12G 109.5
C11L C12L H12H 109.5
H12G C12L H12H 109.5
C11L C12L H12I 109.5
H12G C12L H12I 109.5
H12H C12L H12I 109.5
C11L C13L H13A 109.5
C11L C13L H13B 109.5
H13A C13L H13B 109.5
C11L C13L H13C 109.5
H13A C13L H13C 109.5
H13B C13L H13C 109.5
C11L N1 P1 125.4(3)
C11L N1 Pd1 118.1(3)
P1 N1 Pd1 94.63(18)
C11L N1 Pd3 118.1(3)
P1 N1 Pd3 94.05(16)
Pd1 N1 Pd3 100.98(14)
C21 N2 P1 125.8(3)
C21 N2 Pd3 118.0(3)
P1 N2 Pd3 94.58(18)
C21 N2 Pd2 117.8(3)
P1 N2 Pd2 94.40(19)
Pd3 N2 Pd2 100.67(15)
C31 N3 P1 125.3(3)
C31 N3 Pd1 117.6(3)
P1 N3 Pd1 94.6(2)
C31 N3 Pd2 117.4(3)
P1 N3 Pd2 94.35(19)
Pd1 N3 Pd2 102.48(17)
C41 N4 P2 127.2(3)
C41 N4 Pd6 117.2(3)
P2 N4 Pd6 94.53(18)
C41 N4 Pd5 116.6(3)
P2 N4 Pd5 94.66(18)
Pd6 N4 Pd5 101.30(15)
C51 N5 P2 126.8(3)
C51 N5 Pd4 116.6(3)
P2 N5 Pd4 94.51(15)
C51 N5 Pd6 117.3(3)
P2 N5 Pd6 93.99(19)
Pd4 N5 Pd6 102.66(14)
C61 N6 P2 124.9(3)
C61 N6 Pd4 117.7(3)
P2 N6 Pd4 94.45(16)
C61 N6 Pd5 118.0(3)
P2 N6 Pd5 94.00(19)
Pd4 N6 Pd5 102.59(14)
C71 N7 P3 127.3(3)
C71 N7 Pd8 116.9(2)
P3 N7 Pd8 93.91(14)
C71 N7 Pd9 116.7(3)
P3 N7 Pd9 93.97(16)
Pd8 N7 Pd9 103.04(16)
C81 N8 P3 123.8(3)
C81 N8 Pd8 118.6(2)
P3 N8 Pd8 93.53(14)
C81 N8 Pd7 118.7(3)
P3 N8 Pd7 93.53(15)
Pd8 N8 Pd7 103.15(16)
C91 N9 P3 123.8(3)
C91 N9 Pd9 118.6(3)
P3 N9 Pd9 94.52(15)
C91 N9 Pd7 118.6(3)
P3 N9 Pd7 94.11(15)
Pd9 N9 Pd7 101.69(15)
C101 N10 P4 125.7(3)
C101 N10 Pd10 118.1(3)
P4 N10 Pd10 94.07(17)
C101 N10 Pd12 117.3(3)
P4 N10 Pd12 94.03(19)
Pd10 N10 Pd12 102.22(14)
C111 N11 P4 126.2(3)
C111 N11 Pd11 117.6(3)
P4 N11 Pd11 94.52(19)
C111 N11 Pd10 117.6(3)
P4 N11 Pd10 93.79(18)
Pd11 N11 Pd10 101.60(14)
C121 N12 P4 124.9(3)
C121 N12 Pd11 117.1(3)
P4 N12 Pd11 94.55(19)
C121 N12 Pd12 119.2(3)
P4 N12 Pd12 93.9(2)
Pd11 N12 Pd12 101.69(18)
C1 O1 Pd1 110.3(3)
C1 O2 Pd5 110.7(3)
C2 O3 Pd1 111.0(3)
C2 O4 Pd5 111.7(3)
C3 O5 Pd4 110.0(3)
C3 O6 Pd8 110.6(3)
C4 O7 Pd4 110.8(3)
C4 O8 Pd8 111.0(2)
C5 O9 Pd10 111.5(3)
C5 O10 Pd9 111.5(3)
C6 O11 Pd10 110.6(3)
C6 O12 Pd9 110.4(3)
C7 O13 Pd2 109.7(3)
C7 O14 Pd11 110.4(3)
C8 O15 Pd2 110.4(3)
C8 O16 Pd11 111.2(3)
C9 O17 Pd3 110.8(3)
C9 O18 Pd7 111.0(3)
C10 O19 Pd3 110.6(3)
C10 O20 Pd7 110.5(3)
C11 O21 Pd12 109.9(3)
C11 O22 Pd6 111.1(3)
C12 O23 Pd12 110.3(3)
C12 O24 Pd6 109.7(3)
O11L P1 N2 122.05(19)
O11L P1 N1 121.61(19)
N2 P1 N1 95.0(2)
O11L P1 N3 121.9(2)
N2 P1 N3 94.86(18)
N1 P1 N3 94.24(18)
O11L P1 Pd3 139.47(16)
N2 P1 Pd3 47.36(14)
N1 P1 Pd3 47.69(12)
N3 P1 Pd3 98.58(14)
O11L P1 Pd2 138.68(16)
N2 P1 Pd2 47.60(13)
N1 P1 Pd2 99.71(12)
N3 P1 Pd2 47.39(13)
Pd3 P1 Pd2 69.38(3)
O11L P1 Pd1 138.05(15)
N2 P1 Pd1 99.90(13)
N1 P1 Pd1 47.23(12)
N3 P1 Pd1 47.13(14)
Pd3 P1 Pd1 69.51(3)
Pd2 P1 Pd1 70.12(3)
O21L P2 N5 121.39(18)
O21L P2 N4 121.7(2)
N5 P2 N4 95.19(18)
O21L P2 N6 121.96(18)
N5 P2 N6 94.62(18)
N4 P2 N6 94.98(19)
O21L P2 Pd6 138.36(14)
N5 P2 Pd6 47.92(14)
N4 P2 Pd6 47.38(12)
N6 P2 Pd6 99.67(12)
O21L P2 Pd4 137.68(17)
N5 P2 Pd4 47.48(12)
N4 P2 Pd4 100.59(13)
N6 P2 Pd4 47.29(13)
Pd6 P2 Pd4 70.77(3)
O21L P2 Pd5 139.00(14)
N5 P2 Pd5 99.61(12)
N4 P2 Pd5 47.33(12)
N6 P2 Pd5 47.74(14)
Pd6 P2 Pd5 69.59(3)
Pd4 P2 Pd5 70.49(3)
O31 P3 N7 122.78(18)
O31 P3 N9 121.07(17)
N7 P3 N9 94.83(17)
O31 P3 N8 120.93(17)
N7 P3 N8 95.20(16)
N9 P3 N8 95.15(17)
O31 P3 Pd8 138.01(13)
N7 P3 Pd8 47.67(11)
N9 P3 Pd8 100.91(12)
N8 P3 Pd8 47.73(10)
O31 P3 Pd7 137.28(12)
N7 P3 Pd7 99.93(13)
N9 P3 Pd7 47.49(11)
N8 P3 Pd7 47.76(12)
Pd8 P3 Pd7 71.04(3)
O31 P3 Pd9 139.16(12)
N7 P3 Pd9 47.72(13)
N9 P3 Pd9 47.19(11)
N8 P3 Pd9 99.89(13)
Pd8 P3 Pd9 70.95(3)
Pd7 P3 Pd9 69.76(3)
O41 P4 N12 122.4(2)
O41 P4 N10 121.5(2)
N12 P4 N10 95.1(2)
O41 P4 N11 121.53(19)
N12 P4 N11 94.26(19)
N10 P4 N11 94.91(19)
O41 P4 Pd10 137.84(17)
N12 P4 Pd10 99.71(15)
N10 P4 Pd10 47.40(13)
N11 P4 Pd10 47.63(14)
O41 P4 Pd12 138.68(15)
N12 P4 Pd12 47.71(15)
N10 P4 Pd12 47.53(13)
N11 P4 Pd12 99.80(12)
Pd10 P4 Pd12 70.20(3)
O41 P4 Pd11 139.15(17)
N12 P4 Pd11 47.19(13)
N10 P4 Pd11 99.34(12)
N11 P4 Pd11 47.14(13)
Pd10 P4 Pd11 69.75(3)
Pd12 P4 Pd11 69.89(3)
N3 Pd1 N1 76.30(16)
N3 Pd1 O3 99.89(15)
N1 Pd1 O3 175.89(15)
N3 Pd1 O1 177.18(15)
N1 Pd1 O1 101.20(14)
O3 Pd1 O1 82.58(13)
N3 Pd1 P1 38.24(11)
N1 Pd1 P1 38.14(11)
O3 Pd1 P1 138.11(11)
O1 Pd1 P1 139.32(9)
N3 Pd1 Pd3 80.68(12)
N1 Pd1 Pd3 39.62(10)
O3 Pd1 Pd3 138.83(10)
O1 Pd1 Pd3 96.57(9)
P1 Pd1 Pd3 55.16(3)
N3 Pd1 Pd2 38.84(10)
N1 Pd1 Pd2 80.83(10)
O3 Pd1 Pd2 95.25(9)
O1 Pd1 Pd2 139.89(9)
P1 Pd1 Pd2 54.93(3)
Pd3 Pd1 Pd2 59.601(12)
N3 Pd2 N2 76.17(15)
N3 Pd2 O15 99.84(14)
N2 Pd2 O15 175.97(13)
N3 Pd2 O13 176.81(16)
N2 Pd2 O13 101.12(14)
O15 Pd2 O13 82.86(12)
N3 Pd2 P1 38.26(11)
N2 Pd2 P1 38.00(11)
O15 Pd2 P1 138.04(9)
O13 Pd2 P1 139.09(9)
N3 Pd2 Pd3 80.72(12)
N2 Pd2 Pd3 39.53(11)
O15 Pd2 Pd3 139.90(10)
O13 Pd2 Pd3 96.12(10)
P1 Pd2 Pd3 55.24(3)
N3 Pd2 Pd1 38.68(11)
N2 Pd2 Pd1 80.71(10)
O15 Pd2 Pd1 95.84(9)
O13 Pd2 Pd1 139.67(10)
P1 Pd2 Pd1 54.95(3)
Pd3 Pd2 Pd1 59.770(12)
N2 Pd3 N1 76.29(15)
N2 Pd3 O19 177.33(14)
N1 Pd3 O19 101.08(13)
N2 Pd3 O17 100.31(14)
N1 Pd3 O17 175.79(14)
O19 Pd3 O17 82.29(12)
N2 Pd3 P1 38.06(11)
N1 Pd3 P1 38.27(11)
O19 Pd3 P1 139.33(9)
O17 Pd3 P1 138.38(9)
N2 Pd3 Pd2 39.79(10)
N1 Pd3 Pd2 81.53(11)
O19 Pd3 Pd2 139.79(8)
O17 Pd3 Pd2 94.26(9)
P1 Pd3 Pd2 55.38(3)
N2 Pd3 Pd1 81.56(11)
N1 Pd3 Pd1 39.40(9)
O19 Pd3 Pd1 96.11(9)
O17 Pd3 Pd1 138.17(9)
P1 Pd3 Pd1 55.33(3)
Pd2 Pd3 Pd1 60.629(12)
N6 Pd4 N5 76.16(14)
N6 Pd4 O5 100.63(13)
N5 Pd4 O5 176.71(13)
N6 Pd4 O7 177.28(13)
N5 Pd4 O7 101.12(13)
O5 Pd4 O7 82.09(11)
N6 Pd4 P2 38.26(10)
N5 Pd4 P2 38.01(10)
O5 Pd4 P2 138.83(8)
O7 Pd4 P2 139.02(8)
N6 Pd4 Pd5 38.87(11)
N5 Pd4 Pd5 80.20(11)
O5 Pd4 Pd5 96.85(9)
O7 Pd4 Pd5 141.26(9)
P2 Pd4 Pd5 54.78(3)
N6 Pd4 Pd6 80.18(11)
N5 Pd4 Pd6 38.79(11)
O5 Pd4 Pd6 140.44(9)
O7 Pd4 Pd6 97.80(9)
P2 Pd4 Pd6 54.57(3)
Pd5 Pd4 Pd6 59.138(12)
N4 Pd5 N6 76.21(15)
N4 Pd5 O4 98.94(14)
N6 Pd5 O4 174.97(13)
N4 Pd5 O2 178.58(16)
N6 Pd5 O2 102.50(14)
O4 Pd5 O2 82.33(13)
N4 Pd5 P2 38.01(12)
N6 Pd5 P2 38.27(10)
O4 Pd5 P2 136.93(9)
O2 Pd5 P2 140.73(10)
N4 Pd5 Pd6 39.33(10)
N6 Pd5 Pd6 81.15(10)
O4 Pd5 Pd6 94.26(9)
O2 Pd5 Pd6 140.10(9)
P2 Pd5 Pd6 55.14(3)
N4 Pd5 Pd4 80.95(12)
N6 Pd5 Pd4 38.54(10)
O4 Pd5 Pd4 140.10(9)
O2 Pd5 Pd4 97.66(10)
P2 Pd5 Pd4 54.74(3)
Pd6 Pd5 Pd4 60.565(12)
N4 Pd6 N5 76.11(15)
N4 Pd6 O22 99.65(14)
N5 Pd6 O22 175.65(13)
N4 Pd6 O24 177.56(15)
N5 Pd6 O24 101.44(14)
O22 Pd6 O24 82.80(13)
N4 Pd6 P2 38.09(12)
N5 Pd6 P2 38.09(10)
O22 Pd6 P2 137.71(9)
O24 Pd6 P2 139.47(10)
N4 Pd6 Pd5 39.38(10)
N5 Pd6 Pd5 81.01(9)
O22 Pd6 Pd5 95.10(9)
O24 Pd6 Pd5 140.69(8)
P2 Pd6 Pd5 55.28(3)
N4 Pd6 Pd4 80.77(12)
N5 Pd6 Pd4 38.56(9)
O22 Pd6 Pd4 140.45(9)
O24 Pd6 Pd4 97.35(10)
P2 Pd6 Pd4 54.67(3)
Pd5 Pd6 Pd4 60.297(12)
N9 Pd7 N8 77.04(14)
N9 Pd7 O18 99.98(13)
N8 Pd7 O18 176.82(12)
N9 Pd7 O20 177.70(13)
N8 Pd7 O20 100.66(13)
O18 Pd7 O20 82.32(12)
N9 Pd7 P3 38.40(10)
N8 Pd7 P3 38.71(10)
O18 Pd7 P3 138.36(8)
O20 Pd7 P3 139.30(9)
N9 Pd7 Pd9 39.10(9)
N8 Pd7 Pd9 81.58(9)
O18 Pd7 Pd9 95.40(8)
O20 Pd7 Pd9 140.93(8)
P3 Pd7 Pd9 55.20(2)
N9 Pd7 Pd8 80.85(9)
N8 Pd7 Pd8 38.40(9)
O18 Pd7 Pd8 140.44(8)
O20 Pd7 Pd8 97.36(8)
P3 Pd7 Pd8 54.46(2)
Pd9 Pd7 Pd8 60.468(10)
N7 Pd8 N8 77.02(13)
N7 Pd8 O6 177.01(12)
N8 Pd8 O6 100.09(12)
N7 Pd8 O8 100.59(12)
N8 Pd8 O8 177.55(12)
O6 Pd8 O8 82.29(11)
N7 Pd8 P3 38.42(9)
N8 Pd8 P3 38.74(10)
O6 Pd8 P3 138.74(8)
O8 Pd8 P3 138.92(8)
N7 Pd8 Pd9 38.56(11)
N8 Pd8 Pd9 80.44(9)
O6 Pd8 Pd9 140.63(9)
O8 Pd8 Pd9 97.35(8)
P3 Pd8 Pd9 54.63(3)
N7 Pd8 Pd7 80.11(9)
N8 Pd8 Pd7 38.45(10)
O6 Pd8 Pd7 97.16(8)
O8 Pd8 Pd7 140.94(9)
P3 Pd8 Pd7 54.50(2)
Pd9 Pd8 Pd7 59.052(10)
N9 Pd9 N7 76.53(13)
N9 Pd9 O10 99.79(13)
N7 Pd9 O10 176.29(12)
N9 Pd9 O12 177.70(14)
N7 Pd9 O12 101.17(12)
O10 Pd9 O12 82.51(12)
N9 Pd9 P3 38.29(10)
N7 Pd9 P3 38.30(9)
O10 Pd9 P3 138.04(8)
O12 Pd9 P3 139.41(9)
N9 Pd9 Pd7 39.21(10)
N7 Pd9 Pd7 81.19(9)
O10 Pd9 Pd7 95.71(8)
O12 Pd9 Pd7 140.98(8)
P3 Pd9 Pd7 55.04(2)
N9 Pd9 Pd8 80.92(9)
N7 Pd9 Pd8 38.40(10)
O10 Pd9 Pd8 141.18(8)
O12 Pd9 Pd8 97.38(8)
P3 Pd9 Pd8 54.42(2)
Pd7 Pd9 Pd8 60.480(10)
N10 Pd10 N11 77.02(16)
N10 Pd10 O9 176.41(15)
N11 Pd10 O9 99.69(14)
N10 Pd10 O11 101.32(14)
N11 Pd10 O11 178.34(14)
O9 Pd10 O11 81.97(12)
N10 Pd10 P4 38.53(12)
N11 Pd10 P4 38.58(11)
O9 Pd10 P4 138.24(10)
O11 Pd10 P4 139.76(8)
N10 Pd10 Pd11 81.30(12)
N11 Pd10 Pd11 39.14(10)
O9 Pd10 Pd11 95.25(9)
O11 Pd10 Pd11 140.89(8)
P4 Pd10 Pd11 55.30(3)
N10 Pd10 Pd12 38.98(10)
N11 Pd10 Pd12 81.03(11)
O9 Pd10 Pd12 139.57(9)
O11 Pd10 Pd12 97.68(9)
P4 Pd10 Pd12 54.98(3)
Pd11 Pd10 Pd12 60.032(12)
N11 Pd11 N12 76.56(15)
N11 Pd11 O16 176.83(14)
N12 Pd11 O16 100.51(14)
N11 Pd11 O14 100.81(14)
N12 Pd11 O14 177.00(16)
O16 Pd11 O14 82.10(12)
N11 Pd11 P4 38.34(11)
N12 Pd11 P4 38.26(11)
O16 Pd11 P4 138.76(9)
O14 Pd11 P4 139.14(9)
N11 Pd11 Pd10 39.26(11)
N12 Pd11 Pd10 81.17(13)
O16 Pd11 Pd10 139.57(10)
O14 Pd11 Pd10 95.88(10)
P4 Pd11 Pd10 54.95(3)
N11 Pd11 Pd12 81.24(10)
N12 Pd11 Pd12 39.27(12)
O16 Pd11 Pd12 95.73(9)
O14 Pd11 Pd12 139.33(10)
P4 Pd11 Pd12 54.96(3)
Pd10 Pd11 Pd12 60.200(12)
N10 Pd12 N12 76.75(16)
N10 Pd12 O21 176.90(14)
N12 Pd12 O21 101.10(15)
N10 Pd12 O23 99.73(15)
N12 Pd12 O23 176.27(15)
O21 Pd12 O23 82.37(13)
N10 Pd12 P4 38.44(12)
N12 Pd12 P4 38.41(11)
O21 Pd12 P4 139.50(11)
O23 Pd12 P4 138.13(9)
N10 Pd12 Pd11 80.97(11)
N12 Pd12 Pd11 39.04(11)
O21 Pd12 Pd11 95.95(9)
O23 Pd12 Pd11 139.71(9)
P4 Pd12 Pd11 55.15(3)
N10 Pd12 Pd10 38.80(10)
N12 Pd12 Pd10 80.68(12)
O21 Pd12 Pd10 138.97(10)
O23 Pd12 Pd10 95.81(10)
P4 Pd12 Pd10 54.82(3)
Pd11 Pd12 Pd10 59.768(12)
C2X C1X C6X 120.0
C2X C1X H1X 120.0
C6X C1X H1X 120.0
C1X C2X C3X 120.0
C1X C2X H2X 120.0
C3X C2X H2X 120.0
C4X C3X C2X 120.0
C4X C3X H3X 120.0
C2X C3X H3X 120.0
C3X C4X C5X 120.0
C3X C4X H4X 120.0
C5X C4X H4X 120.0
C6X C5X C4X 120.0
C6X C5X H5X 120.0
C4X C5X H5X 120.0
C5X C6X C1X 120.0
C5X C6X H6X 120.0
C1X C6X H6X 120.0
C2Y C1Y C6Y 120.0
C2Y C1Y H1Y 120.0
C6Y C1Y H1Y 120.0
C3Y C2Y C1Y 120.0
C3Y C2Y H2Y 120.0
C1Y C2Y H2Y 120.0
C2Y C3Y C4Y 120.0
C2Y C3Y H3Y 120.0
C4Y C3Y H3Y 120.0
C5Y C4Y C3Y 120.0
C5Y C4Y H4Y 120.0
C3Y C4Y H4Y 120.0
C4Y C5Y C6Y 120.0
C4Y C5Y H5Y 120.0
C6Y C5Y H5Y 120.0
C5Y C6Y C1Y 120.0
C5Y C6Y H6Y 120.0
C1Y C6Y H6Y 120.0

loop_
_geom_bond_atom_site_label_1
_geom_bond_atom_site_label_2
_geom_bond_distance
C1 O2 1.253(5)
C1 O1 1.260(5)
C1 C2 1.551(7)
C2 O4 1.251(5)
C2 O3 1.257(6)
C3 O5 1.243(5)
C3 O6 1.268(5)
C3 C4 1.566(6)
C4 O8 1.245(5)
C4 O7 1.251(5)
C5 O9 1.242(5)
C5 O10 1.255(5)
C5 C6 1.557(6)
C6 O11 1.260(5)
C6 O12 1.261(5)
C7 O14 1.259(5)
C7 O13 1.273(5)
C7 C8 1.529(7)
C8 O15 1.258(5)
C8 O16 1.269(5)
C9 O18 1.249(5)
C9 O17 1.254(5)
C9 C10 1.548(6)
C10 O20 1.242(5)
C10 O19 1.276(5)
C11 O21 1.247(6)
C11 O22 1.271(5)
C11 C12 1.540(7)
C12 O23 1.252(5)
C12 O24 1.262(5)
C21 C23 1.491(7)
C21 N2 1.512(6)
C21 C22 1.552(7)
C21 H21 1.0000
C22 H22A 0.9800
C22 H22B 0.9800
C22 H22C 0.9800
C23 H23A 0.9800
C23 H23B 0.9800
C23 H23C 0.9800
C31 N3 1.496(7)
C31 C32 1.508(7)
C31 C33 1.526(6)
C31 H31 1.0000
C32 H32A 0.9800
C32 H32B 0.9800
C32 H32C 0.9800
C33 H33A 0.9800
C33 H33B 0.9800
C33 H33C 0.9800
C41 N4 1.492(7)
C41 C43 1.525(6)
C41 C42 1.540(6)
C41 H41 1.0000
C42 H42A 0.9800
C42 H42B 0.9800
C42 H42C 0.9800
C43 H43A 0.9800
C43 H43B 0.9800
C43 H43C 0.9800
C51 N5 1.505(5)
C51 C52 1.526(7)
C51 C53 1.545(6)
C51 H51 1.0000
C52 H52A 0.9800
C52 H52B 0.9800
C52 H52C 0.9800
C53 H53A 0.9800
C53 H53B 0.9800
C53 H53C 0.9800
C61 C63 1.487(7)
C61 C62 1.510(8)
C61 N6 1.528(6)
C61 H61 1.0000
C62 H62A 0.9800
C62 H62B 0.9800
C62 H62C 0.9800
C63 H63A 0.9800
C63 H63B 0.9800
C63 H63C 0.9800
C71 N7 1.501(5)
C71 C72 1.515(6)
C71 C73 1.533(6)
C71 H71 1.0000
C72 H72A 0.9800
C72 H72B 0.9800
C72 H72C 0.9800
C73 H73A 0.9800
C73 H73B 0.9800
C73 H73C 0.9800
C81 N8 1.491(5)
C81 C82 1.526(5)
C81 C83 1.527(7)
C81 H81 1.0000
C82 H82A 0.9800
C82 H82B 0.9800
C82 H82C 0.9800
C83 H83A 0.9800
C83 H83B 0.9800
C83 H83C 0.9800
C91 N9 1.499(5)
C91 C92 1.528(6)
C91 C93 1.538(6)
C91 H91 1.0000
C92 H92A 0.9800
C92 H92B 0.9800
C92 H92C 0.9800
C93 H93A 0.9800
C93 H93B 0.9800
C93 H93C 0.9800
C101 N10 1.502(6)
C101 C103 1.505(7)
C101 C102 1.557(7)
C101 H101 1.0000
C102 H10A 0.9800
C102 H10B 0.9800
C102 H10C 0.9800
C103 H10D 0.9800
C103 H10E 0.9800
C103 H10F 0.9800
C111 N11 1.507(6)
C111 C113 1.523(7)
C111 C112 1.527(7)
C111 H111 1.0000
C112 H11A 0.9800
C112 H11B 0.9800
C112 H11C 0.9800
C113 H11D 0.9800
C113 H11E 0.9800
C113 H11F 0.9800
C121 C122 1.504(8)
C121 N12 1.505(7)
C121 C123 1.511(8)
C121 H121 1.0000
C122 H12A 0.9800
C122 H12B 0.9800
C122 H12C 0.9800
C123 H12D 0.9800
C123 H12E 0.9800
C123 H12F 0.9800
C11L N1 1.501(6)
C11L C12L 1.507(7)
C11L C13L 1.522(6)
C11L H11L 1.0000
C12L H12G 0.9800
C12L H12H 0.9800
C12L H12I 0.9800
C13L H13A 0.9800
C13L H13B 0.9800
C13L H13C 0.9800
N1 P1 1.696(4)
N1 Pd1 2.015(3)
N1 Pd3 2.024(4)
N2 P1 1.689(4)
N2 Pd3 2.015(4)
N2 Pd2 2.026(4)
N3 P1 1.699(4)
N3 Pd1 2.012(4)
N3 Pd2 2.019(4)
N4 P2 1.687(4)
N4 Pd6 2.012(3)
N4 Pd5 2.014(3)
N5 P2 1.686(4)
N5 Pd4 2.018(3)
N5 Pd6 2.028(4)
N6 P2 1.695(4)
N6 Pd4 2.012(4)
N6 Pd5 2.026(4)
N7 P3 1.697(3)
N7 Pd8 2.018(3)
N7 Pd9 2.026(4)
N8 P3 1.708(3)
N8 Pd8 2.020(3)
N8 Pd7 2.022(4)
N9 P3 1.697(4)
N9 Pd9 2.010(3)
N9 Pd7 2.014(3)
N10 P4 1.704(4)
N10 Pd10 2.013(4)
N10 Pd12 2.021(4)
N11 P4 1.705(4)
N11 Pd11 2.015(4)
N11 Pd10 2.020(4)
N12 P4 1.702(4)
N12 Pd11 2.016(4)
N12 Pd12 2.027(4)
O1 Pd1 2.068(3)
O2 Pd5 2.068(3)
O3 Pd1 2.051(3)
O4 Pd5 2.048(3)
O5 Pd4 2.073(3)
O6 Pd8 2.067(3)
O7 Pd4 2.074(3)
O8 Pd8 2.071(3)
O9 Pd10 2.062(3)
O10 Pd9 2.056(3)
O11 Pd10 2.066(3)
O12 Pd9 2.069(3)
O13 Pd2 2.071(3)
O14 Pd11 2.073(3)
O15 Pd2 2.056(3)
O16 Pd11 2.061(3)
O17 Pd3 2.068(3)
O18 Pd7 2.058(3)
O19 Pd3 2.067(3)
O20 Pd7 2.068(3)
O21 Pd12 2.062(3)
O22 Pd6 2.061(3)
O23 Pd12 2.068(3)
O24 Pd6 2.077(3)
O31 P3 1.449(3)
O41 P4 1.459(3)
O11L P1 1.457(3)
O21L P2 1.454(3)
P1 Pd3 2.7309(14)
P1 Pd2 2.7358(12)
P1 Pd1 2.7364(12)
P2 Pd6 2.7263(12)
P2 Pd4 2.7296(13)
P2 Pd5 2.7308(12)
P3 Pd8 2.7239(11)
P3 Pd7 2.7256(12)
P3 Pd9 2.7310(12)
P4 Pd10 2.7282(14)
P4 Pd12 2.7334(12)
P4 Pd11 2.7400(12)
Pd1 Pd3 3.1166(5)
Pd1 Pd2 3.1435(5)
Pd2 Pd3 3.1112(6)
Pd4 Pd5 3.1509(6)
Pd4 Pd6 3.1592(6)
Pd5 Pd6 3.1139(5)
Pd7 Pd9 3.1204(4)
Pd7 Pd8 3.1660(4)
Pd8 Pd9 3.1657(4)
Pd10 Pd11 3.1267(6)
Pd10 Pd12 3.1404(6)
Pd11 Pd12 3.1351(5)
C1X C2X 1.3900
C1X C6X 1.3900
C1X H1X 0.9500
C2X C3X 1.3900
C2X H2X 0.9500
C3X C4X 1.3900
C3X H3X 0.9500
C4X C5X 1.3900
C4X H4X 0.9500
C5X C6X 1.3900
C5X H5X 0.9500
C6X H6X 0.9500
C1Y C2Y 1.3900
C1Y C6Y 1.3900
C1Y H1Y 0.9500
C2Y C3Y 1.3900
C2Y H2Y 0.9500
C3Y C4Y 1.3900
C3Y H3Y 0.9500
C4Y C5Y 1.3900
C4Y H4Y 0.9500
C5Y C6Y 1.3900
C5Y H5Y 0.9500
C6Y H6Y 0.9500

loop_
_platon_squeeze_void_nr
_platon_squeeze_void_average_x
_platon_squeeze_void_average_y
_platon_squeeze_void_average_z
_platon_squeeze_void_volume
_platon_squeeze_void_count_electrons
_platon_squeeze_void_content
1 -0.032 -0.086 0.220 7013 5048 ' '
